data_7056656
loop_
_publ_author_name
'Samandar Sangari, Mozhgan'
'Golbon Haghighi, Mohsen'
'Nabavizadeh, S. Masoud'
'Kubicki, Maciej'
'Rashidi, Mehdi'

_publ_section_title
;
 Photophysical Study on Unsymmetrical Binuclear Cycloplatinated(II)
 Complexes
;
_journal_name_full 'New J. Chem.'
_journal_paper_doi 10.1039/C7NJ03034G
_journal_year 2017
_chemical_formula_moiety 'C117 H90 Cl2 F6 N4 O4 P4 Pt4'
_chemical_formula_sum 'C117 H90 Cl2 F6 N4 O4 P4 Pt4'
_chemical_formula_weight 2705.06
_space_group_crystal_system monoclinic
_space_group_IT_number 15
_space_group_name_Hall '-C 2yc'
_space_group_name_H-M_alt 'C 1 2/c 1'
_symmetry_space_group_name_Hall '-C 2yc'
_symmetry_space_group_name_H-M 'C 1 2/c 1'
_atom_sites_solution_hydrogens geom
_audit_creation_method SHELXL-2014/7
_audit_update_record
;
2017-03-26 deposited with the CCDC.
2017-10-04 downloaded from the CCDC.
;
_cell_angle_alpha 90
_cell_angle_beta 92.9670(10)
_cell_angle_gamma 90
_cell_formula_units_Z 4
_cell_length_a 33.7250(2)
_cell_length_b 11.08820(10)
_cell_length_c 26.5368(2)
_cell_measurement_reflns_used 74581
_cell_measurement_temperature 130(1)
_cell_measurement_theta_max 73.7367
_cell_measurement_theta_min 2.6217
_cell_volume 9910.12(13)
_computing_cell_refinement 'CrysAlis Pro (Agilent Technologies (2011))'
_computing_data_collection 'CrysAlis Pro (Agilent Technologies (2011))'
_computing_data_reduction 'CrysAlis Pro (Agilent Technologies (2011))'
_computing_molecular_graphics 'Mercury (MacRae et al., 2009)'
_computing_publication_material 'SHELXL (Sheldrick, 2015)'
_computing_structure_refinement 'SHELXL (Sheldrick, 2015)'
_computing_structure_solution 'SIR92 (Altomare et al., 1993)'
_diffrn_ambient_temperature 130(1)
_diffrn_detector_area_resol_mean 10.5357
_diffrn_measured_fraction_theta_full 1.000
_diffrn_measured_fraction_theta_max 0.993
_diffrn_measurement_device_type 'SuperNova, Single source at offset), Atlas'
_diffrn_measurement_method '/w scan'
_diffrn_radiation_monochromator mirror
_diffrn_radiation_source 'SuperNova (Cu) X-ray Source'
_diffrn_radiation_type 'Cu K\a'
_diffrn_radiation_wavelength 1.5418
_diffrn_reflns_av_unetI/netI 0.0147
_diffrn_reflns_Laue_measured_fraction_full 1.000
_diffrn_reflns_Laue_measured_fraction_max 0.993
_diffrn_reflns_limit_h_max 41
_diffrn_reflns_limit_h_min -42
_diffrn_reflns_limit_k_max 13
_diffrn_reflns_limit_k_min -11
_diffrn_reflns_limit_l_max 32
_diffrn_reflns_limit_l_min -32
_diffrn_reflns_number 9968
_diffrn_reflns_point_group_measured_fraction_full 1.000
_diffrn_reflns_point_group_measured_fraction_max 0.993
_diffrn_reflns_theta_full 70.000
_diffrn_reflns_theta_max 73.893
_diffrn_reflns_theta_min 2.624
_exptl_absorpt_coefficient_mu 11.991
_exptl_absorpt_correction_T_max 1.00000
_exptl_absorpt_correction_T_min 0.37887
_exptl_absorpt_correction_type multi-scan
_exptl_absorpt_process_details
;
CrysAlisPro, Agilent Technologies,
Version 1.171.35.19 (release 27-10-2011 CrysAlis171 .NET)
(compiled Oct 27 2011,15:02:11)
Empirical absorption correction using spherical harmonics,
 implemented in SCALE3 ABSPACK scaling algorithm.
;
_exptl_crystal_colour yellow
_exptl_crystal_density_diffrn 1.813
_exptl_crystal_description block
_exptl_crystal_F_000 5248
_exptl_crystal_size_max 0.25
_exptl_crystal_size_mid 0.22
_exptl_crystal_size_min 0.1
_refine_diff_density_max 2.506
_refine_diff_density_min -2.819
_refine_diff_density_rms 0.168
_refine_ls_extinction_method none
_refine_ls_goodness_of_fit_ref 1.270
_refine_ls_hydrogen_treatment constr
_refine_ls_matrix_type full
_refine_ls_number_parameters 665
_refine_ls_number_reflns 9968
_refine_ls_number_restraints 84
_refine_ls_restrained_S_all 1.299
_refine_ls_R_factor_all 0.0377
_refine_ls_R_factor_gt 0.0377
_refine_ls_shift/su_max 0.005
_refine_ls_shift/su_mean 0.000
_refine_ls_structure_factor_coef Fsqd
_refine_ls_weighting_details 'w=1/[\s^2^(Fo^2^)+(0.0912P)^2^+37.2297P] where P=(Fo^2^+2Fc^2^)/3'
_refine_ls_weighting_scheme calc
_refine_ls_wR_factor_gt 0.1361
_refine_ls_wR_factor_ref 0.1361
_reflns_Friedel_coverage 0.000
_reflns_number_gt 9957
_reflns_number_total 9968
_reflns_threshold_expression 'I > 2\s(I)'
_cod_data_source_file c7nj03034g2.cif
_cod_data_source_block 5c
_cod_database_code 7056656
_shelx_shelxl_version_number 2014/7
_shelx_space_group_comment
;
The symmetry employed for this shelxl refinement is uniquely defined
by the following loop, which should always be used as a source of
symmetry information in preference to the above space-group names.
They are only intended as comments.
;

loop_
_space_group_symop_operation_xyz
'x, y, z'
'-x, y, -z+1/2'
'x+1/2, y+1/2, z'
'-x+1/2, y+1/2, -z+1/2'
'-x, -y, -z'
'x, -y, z-1/2'
'-x+1/2, -y+1/2, -z'
'x+1/2, -y+1/2, z-1/2'

loop_
_atom_site_label
_atom_site_type_symbol
_atom_site_fract_x
_atom_site_fract_y
_atom_site_fract_z
_atom_site_U_iso_or_equiv
_atom_site_adp_type
_atom_site_occupancy
_atom_site_site_symmetry_order
_atom_site_calc_flag
_atom_site_refinement_flags_posn
_atom_site_refinement_flags_adp
_atom_site_refinement_flags_occupancy
_atom_site_disorder_assembly
_atom_site_disorder_group
Pt1 Pt 0.03970(2) 0.19265(2) 0.54287(2) 0.01457(9) Uani 1 1 d . . . . .
N2 N 0.05107(14) 0.3138(4) 0.48140(17) 0.0232(9) Uani 1 1 d . . . . .
C3 C 0.08523(19) 0.3397(6) 0.4608(2) 0.0338(13) Uani 1 1 d . . . . .
H3B H 0.1089 0.3030 0.4743 0.041 Uiso 1 1 calc R U . . .
C4 C 0.0875(2) 0.4179(7) 0.4204(3) 0.0461(17) Uani 1 1 d . . . . .
H4B H 0.1125 0.4351 0.4070 0.055 Uiso 1 1 calc R U . . .
C5 C 0.0535(2) 0.4708(6) 0.3998(3) 0.0476(19) Uani 1 1 d . . . . .
H5B H 0.0546 0.5229 0.3715 0.057 Uiso 1 1 calc R U . . .
C6 C 0.0174(2) 0.4469(5) 0.4211(2) 0.0367(15) Uani 1 1 d . . . . .
C7 C -0.0203(3) 0.4995(6) 0.4039(3) 0.052(2) Uani 1 1 d . . . . .
H7B H -0.0209 0.5557 0.3769 0.063 Uiso 1 1 calc R U . . .
C8 C -0.0542(2) 0.4707(6) 0.4253(3) 0.0446(18) Uani 1 1 d . . . . .
H8B H -0.0784 0.5059 0.4127 0.054 Uiso 1 1 calc R U . . .
C9 C -0.0545(2) 0.3884(6) 0.4665(3) 0.0376(15) Uani 1 1 d . . . . .
C10 C -0.08988(19) 0.3544(7) 0.4896(3) 0.0468(19) Uani 1 1 d . . . . .
H10C H -0.1146 0.3868 0.4773 0.056 Uiso 1 1 calc R U . . .
C11 C -0.0888(2) 0.2751(7) 0.5296(3) 0.0446(17) Uani 1 1 d . . . . .
H11B H -0.1126 0.2539 0.5453 0.053 Uiso 1 1 calc R U . . .
C12 C -0.05192(16) 0.2254(6) 0.5471(2) 0.0314(12) Uani 1 1 d . . . . .
H12A H -0.0515 0.1712 0.5749 0.038 Uiso 1 1 calc R U . . .
C13 C -0.01659(16) 0.2523(5) 0.5256(2) 0.0265(11) Uani 1 1 d . . . . .
C14 C -0.01909(17) 0.3365(5) 0.4853(2) 0.0284(12) Uani 1 1 d . . . . .
C15 C 0.01728(19) 0.3668(5) 0.4619(2) 0.0289(13) Uani 1 1 d . . . . .
C16 C 0.01902(14) 0.0842(5) 0.59620(19) 0.0195(10) Uani 1 1 d . . . . .
C17 C 0.00852(16) -0.0355(5) 0.5846(2) 0.0238(10) Uani 1 1 d . . . . .
H17B H 0.0142 -0.0685 0.5527 0.029 Uiso 1 1 calc R U . . .
C18 C -0.01017(19) -0.1060(6) 0.6197(3) 0.0353(13) Uani 1 1 d . . . . .
H18B H -0.0170 -0.1869 0.6113 0.042 Uiso 1 1 calc R U . . .
C19 C -0.0192(2) -0.0617(7) 0.6667(2) 0.0415(16) Uani 1 1 d . . . . .
C20 C -0.0424(3) -0.1387(9) 0.7038(3) 0.064(3) Uani 1 1 d . . . . .
H20B H -0.0476 -0.2187 0.6892 0.096 Uiso 1 1 calc R U . . .
H20C H -0.0267 -0.1470 0.7357 0.096 Uiso 1 1 calc R U . . .
H20D H -0.0677 -0.0990 0.7100 0.096 Uiso 1 1 calc R U . . .
C21 C -0.00820(18) 0.0541(7) 0.6781(2) 0.0357(14) Uani 1 1 d . . . . .
H21B H -0.0134 0.0858 0.7103 0.043 Uiso 1 1 calc R U . . .
C22 C 0.01021(18) 0.1260(5) 0.6442(2) 0.0293(12) Uani 1 1 d . . . . .
H22B H 0.0171 0.2063 0.6535 0.035 Uiso 1 1 calc R U . . .
P23 P 0.10395(3) 0.13301(10) 0.56139(4) 0.0125(2) Uani 1 1 d . . . . .
C24 C 0.12818(14) 0.0818(4) 0.50518(17) 0.0173(9) Uani 1 1 d . . . . .
C25 C 0.10194(17) 0.0492(6) 0.4653(2) 0.0298(12) Uani 1 1 d . . . . .
H25B H 0.0741 0.0532 0.4690 0.036 Uiso 1 1 calc R U . . .
C26 C 0.11654(19) 0.0106(7) 0.4199(2) 0.0406(16) Uani 1 1 d . . . . .
H26B H 0.0987 -0.0132 0.3929 0.049 Uiso 1 1 calc R U . . .
C27 C 0.1573(2) 0.0071(8) 0.4143(3) 0.0448(17) Uani 1 1 d . . . . .
H27B H 0.1672 -0.0178 0.3831 0.054 Uiso 1 1 calc R U . . .
C28 C 0.18361(16) 0.0400(6) 0.4542(2) 0.0301(12) Uani 1 1 d . . . . .
H28A H 0.2114 0.0374 0.4502 0.036 Uiso 1 1 calc R U . . .
C29 C 0.16926(15) 0.0764(5) 0.49950(19) 0.0217(10) Uani 1 1 d . . . . .
H29A H 0.1872 0.0978 0.5268 0.026 Uiso 1 1 calc R U . . .
C30 C 0.13025(14) 0.2623(4) 0.58907(17) 0.0169(9) Uani 1 1 d . . . . .
C31 C 0.15860(16) 0.3291(5) 0.5642(2) 0.0240(10) Uani 1 1 d . . . . .
H31A H 0.1684 0.3001 0.5336 0.029 Uiso 1 1 calc R U . . .
C32 C 0.17244(17) 0.4381(5) 0.5844(2) 0.0272(11) Uani 1 1 d . . . . .
H32B H 0.1914 0.4838 0.5673 0.033 Uiso 1 1 calc R U . . .
C33 C 0.15831(16) 0.4806(5) 0.6303(2) 0.0274(12) Uani 1 1 d . . . . .
H33B H 0.1676 0.5551 0.6441 0.033 Uiso 1 1 calc R U . . .
C34 C 0.13095(17) 0.4134(5) 0.6548(2) 0.0258(11) Uani 1 1 d . . . . .
H34A H 0.1218 0.4412 0.6860 0.031 Uiso 1 1 calc R U . . .
C35 C 0.11661(17) 0.3063(5) 0.6348(2) 0.0221(10) Uani 1 1 d . . . . .
H35B H 0.0974 0.2619 0.6519 0.027 Uiso 1 1 calc R U . . .
C36 C 0.10995(13) 0.0091(4) 0.60811(17) 0.0167(9) Uani 1 1 d . . . . .
H36B H 0.0871 -0.0374 0.6146 0.020 Uiso 1 1 calc R U . . .
P37 P 0.15657(3) -0.03033(10) 0.64272(4) 0.0123(2) Uani 1 1 d . . . . .
C38 C 0.14069(15) -0.1428(4) 0.68799(19) 0.0171(9) Uani 1 1 d . . . . .
C39 C 0.10696(15) -0.2141(5) 0.6786(2) 0.0218(10) Uani 1 1 d . . . . .
H39B H 0.0896 -0.1989 0.6499 0.026 Uiso 1 1 calc R U . . .
C40 C 0.09894(18) -0.3069(5) 0.7113(2) 0.0285(12) Uani 1 1 d . . . . .
H40B H 0.0762 -0.3562 0.7047 0.034 Uiso 1 1 calc R U . . .
C41 C 0.12361(19) -0.3288(5) 0.7537(2) 0.0320(13) Uani 1 1 d . . . . .
H41B H 0.1175 -0.3920 0.7762 0.038 Uiso 1 1 calc R U . . .
C42 C 0.15721(19) -0.2586(6) 0.7632(2) 0.0319(13) Uani 1 1 d . . . . .
H42B H 0.1743 -0.2739 0.7921 0.038 Uiso 1 1 calc R U . . .
C43 C 0.16572(17) -0.1664(5) 0.7306(2) 0.0262(11) Uani 1 1 d . . . . .
H43A H 0.1888 -0.1186 0.7370 0.031 Uiso 1 1 calc R U . . .
C44 C 0.18571(15) -0.1305(4) 0.60452(19) 0.0175(9) Uani 1 1 d . . . . .
C45 C 0.17168(16) -0.1829(5) 0.5589(2) 0.0229(10) Uani 1 1 d . . . . .
H45B H 0.1460 -0.1634 0.5449 0.028 Uiso 1 1 calc R U . . .
C46 C 0.19522(18) -0.2623(5) 0.5347(2) 0.0284(12) Uani 1 1 d . . . . .
H46B H 0.1860 -0.2961 0.5034 0.034 Uiso 1 1 calc R U . . .
C47 C 0.23184(18) -0.2941(5) 0.5549(2) 0.0304(13) Uani 1 1 d . . . . .
H47B H 0.2474 -0.3515 0.5381 0.036 Uiso 1 1 calc R U . . .
C48 C 0.24643(16) -0.2429(5) 0.5997(2) 0.0280(12) Uani 1 1 d . . . . .
H48B H 0.2722 -0.2636 0.6131 0.034 Uiso 1 1 calc R U . . .
C49 C 0.22346(15) -0.1619(5) 0.6247(2) 0.0209(10) Uani 1 1 d . . . . .
H49B H 0.2333 -0.1274 0.6557 0.025 Uiso 1 1 calc R U . . .
Pt50 Pt 0.19146(2) 0.13076(2) 0.66965(2) 0.01282(9) Uani 1 1 d . . . . .
N51 N 0.22018(12) 0.2908(4) 0.69113(16) 0.0182(8) Uani 1 1 d . . . . .
C52 C 0.24589(16) 0.3507(5) 0.6632(2) 0.0257(11) Uani 1 1 d . . . . .
H52A H 0.2551 0.3133 0.6338 0.031 Uiso 1 1 calc R U . . .
C53 C 0.25929(18) 0.4654(5) 0.6760(2) 0.0315(12) Uani 1 1 d . . . . .
H53A H 0.2772 0.5062 0.6554 0.038 Uiso 1 1 calc R U . . .
C54 C 0.24645(17) 0.5198(5) 0.7189(2) 0.0307(12) Uani 1 1 d . . . . .
H54D H 0.2554 0.5983 0.7283 0.037 Uiso 1 1 calc R U . . .
C55 C 0.22021(17) 0.4582(5) 0.7481(2) 0.0277(12) Uani 1 1 d . . . . .
H55A H 0.2114 0.4933 0.7782 0.033 Uiso 1 1 calc R U . . .
C56 C 0.20682(15) 0.3436(5) 0.73280(18) 0.0189(9) Uani 1 1 d . . . . .
C57 C 0.17603(16) 0.2746(5) 0.75735(19) 0.0210(10) Uani 1 1 d . . . . .
C58 C 0.16156(15) 0.1696(5) 0.73124(17) 0.0167(9) Uani 1 1 d . . . . .
C59 C 0.12919(17) 0.1104(5) 0.75057(19) 0.0223(10) Uani 1 1 d . . . . .
H59A H 0.1184 0.0412 0.7338 0.027 Uiso 1 1 calc R U . . .
C60 C 0.11242(18) 0.1523(6) 0.7948(2) 0.0300(12) Uani 1 1 d . . . . .
H60A H 0.0900 0.1123 0.8071 0.036 Uiso 1 1 calc R U . . .
C61 C 0.1281(2) 0.2499(6) 0.8203(2) 0.0356(14) Uani 1 1 d . . . . .
H61B H 0.1172 0.2753 0.8509 0.043 Uiso 1 1 calc R U . . .
C62 C 0.15948(19) 0.3112(5) 0.8019(2) 0.0290(12) Uani 1 1 d . . . . .
H62A H 0.1701 0.3793 0.8197 0.035 Uiso 1 1 calc R U . . .
O63 O 0.22703(10) 0.1138(3) 0.60516(12) 0.0174(7) Uani 1 1 d . . . . .
O64 O 0.28576(12) 0.0800(4) 0.64737(15) 0.0305(9) Uani 1 1 d . . . . .
C65 C 0.26404(15) 0.0923(5) 0.60989(19) 0.0214(10) Uani 1 1 d . . . . .
C66 C 0.28394(13) 0.0808(4) 0.55863(17) 0.0418(14) Uani 1 1 d D U . . .
F67 F 0.26171(19) 0.0662(11) 0.5186(2) 0.083(4) Uani 0.599(11) 1 d D U P A 1
F68 F 0.3091(2) 0.1691(6) 0.5544(3) 0.058(3) Uani 0.599(11) 1 d D U P A 1
F69 F 0.3083(2) -0.0139(6) 0.5615(3) 0.063(2) Uani 0.599(11) 1 d D U P A 1
F67' F 0.2737(4) 0.1792(7) 0.5327(4) 0.070(4) Uani 0.401(11) 1 d D U P A 2
F68' F 0.32164(16) 0.0684(15) 0.5567(4) 0.090(5) Uani 0.401(11) 1 d D U P A 2
F69' F 0.2660(3) -0.0036(8) 0.5313(4) 0.044(3) Uani 0.401(11) 1 d D U P A 2
C1A C 0.0000 0.4873(13) 0.7500 0.070(4) Uani 1 2 d S T P . .
H1A1 H -0.0016 0.5397 0.7800 0.084 Uiso 0.5 1 calc R U P . .
H1A2 H 0.0016 0.5397 0.7200 0.084 Uiso 0.5 1 calc R U P . .
Cl1A Cl 0.04306(7) 0.3973(3) 0.75654(10) 0.0687(6) Uani 1 1 d . . . . .

loop_
_atom_site_aniso_label
_atom_site_aniso_U_11
_atom_site_aniso_U_22
_atom_site_aniso_U_33
_atom_site_aniso_U_23
_atom_site_aniso_U_13
_atom_site_aniso_U_12
Pt1 0.01430(14) 0.01177(14) 0.01725(13) 0.00058(6) -0.00307(9) 0.00248(6)
N2 0.027(2) 0.018(2) 0.023(2) 0.0075(16) -0.0091(18) 0.0016(16)
C3 0.035(3) 0.031(3) 0.035(3) 0.016(3) -0.010(2) -0.009(3)
C4 0.049(4) 0.045(4) 0.044(4) 0.022(3) -0.010(3) -0.017(3)
C5 0.063(5) 0.037(4) 0.041(4) 0.025(3) -0.023(3) -0.014(3)
C6 0.052(4) 0.019(3) 0.037(3) 0.004(2) -0.026(3) -0.003(3)
C7 0.087(6) 0.019(3) 0.047(4) 0.006(3) -0.036(4) -0.001(3)
C8 0.049(4) 0.024(3) 0.058(4) 0.004(3) -0.034(3) 0.013(3)
C9 0.044(4) 0.022(3) 0.044(4) -0.002(3) -0.022(3) 0.016(3)
C10 0.021(3) 0.058(5) 0.059(4) -0.017(4) -0.020(3) 0.020(3)
C11 0.026(3) 0.055(4) 0.051(4) -0.011(3) -0.013(3) 0.017(3)
C12 0.016(2) 0.037(3) 0.040(3) -0.003(3) -0.006(2) 0.009(2)
C13 0.024(3) 0.019(3) 0.035(3) -0.012(2) -0.009(2) 0.006(2)
C14 0.030(3) 0.018(2) 0.036(3) -0.008(2) -0.013(2) 0.008(2)
C15 0.039(3) 0.017(3) 0.029(3) -0.002(2) -0.019(2) 0.007(2)
C16 0.012(2) 0.025(3) 0.022(2) 0.002(2) 0.0047(17) 0.0010(18)
C17 0.024(2) 0.025(3) 0.024(2) -0.003(2) 0.005(2) -0.003(2)
C18 0.035(3) 0.032(3) 0.039(3) -0.001(3) -0.003(3) -0.010(3)
C19 0.035(3) 0.059(4) 0.031(3) 0.015(3) 0.008(3) -0.012(3)
C20 0.065(5) 0.075(6) 0.054(5) 0.017(4) 0.020(4) -0.028(5)
C21 0.028(3) 0.059(4) 0.020(3) -0.007(3) 0.005(2) -0.009(3)
C22 0.033(3) 0.032(3) 0.024(3) -0.004(2) 0.002(2) 0.000(2)
P23 0.0129(5) 0.0123(5) 0.0121(5) 0.0015(4) -0.0006(4) 0.0013(4)
C24 0.020(2) 0.017(2) 0.015(2) -0.0027(17) 0.0032(17) -0.0011(18)
C25 0.023(3) 0.044(3) 0.023(3) -0.011(2) 0.005(2) -0.008(2)
C26 0.034(3) 0.064(5) 0.023(3) -0.022(3) 0.000(2) -0.009(3)
C27 0.035(3) 0.069(5) 0.031(3) -0.027(3) 0.011(3) -0.009(3)
C28 0.017(2) 0.042(3) 0.032(3) -0.006(2) 0.006(2) 0.003(2)
C29 0.022(2) 0.022(3) 0.021(2) 0.0037(19) 0.0010(18) 0.0028(19)
C30 0.019(2) 0.015(2) 0.016(2) 0.0023(17) -0.0065(17) 0.0041(18)
C31 0.025(3) 0.023(3) 0.023(2) 0.004(2) -0.005(2) -0.005(2)
C32 0.030(3) 0.020(3) 0.031(3) 0.007(2) -0.006(2) -0.004(2)
C33 0.028(3) 0.011(2) 0.040(3) -0.001(2) -0.020(2) 0.002(2)
C34 0.031(3) 0.022(3) 0.023(2) -0.005(2) -0.010(2) 0.009(2)
C35 0.028(3) 0.019(3) 0.019(2) 0.0006(18) -0.005(2) 0.0080(19)
C36 0.013(2) 0.017(2) 0.020(2) 0.0083(19) 0.0004(17) -0.0002(17)
P37 0.0134(5) 0.0107(5) 0.0130(5) 0.0027(4) 0.0007(4) 0.0019(4)
C38 0.020(2) 0.012(2) 0.019(2) 0.0027(17) 0.0057(18) 0.0051(17)
C39 0.022(2) 0.018(2) 0.026(3) 0.005(2) 0.002(2) -0.0030(19)
C40 0.032(3) 0.020(3) 0.034(3) 0.005(2) 0.013(2) -0.005(2)
C41 0.043(3) 0.022(3) 0.032(3) 0.013(2) 0.014(3) 0.002(2)
C42 0.039(3) 0.031(3) 0.026(3) 0.015(2) 0.002(2) 0.010(2)
C43 0.029(3) 0.022(3) 0.028(3) 0.004(2) -0.003(2) 0.000(2)
C44 0.019(2) 0.013(2) 0.021(2) 0.0003(17) 0.0015(19) 0.0000(16)
C45 0.025(3) 0.017(3) 0.026(3) -0.0024(19) -0.003(2) -0.0014(19)
C46 0.042(3) 0.019(3) 0.025(3) -0.009(2) 0.008(2) -0.004(2)
C47 0.037(3) 0.015(2) 0.041(3) -0.002(2) 0.018(3) 0.006(2)
C48 0.023(3) 0.018(3) 0.043(3) 0.005(2) 0.005(2) 0.005(2)
C49 0.020(2) 0.018(2) 0.024(2) 0.002(2) 0.0025(19) 0.001(2)
Pt50 0.01643(13) 0.01075(13) 0.01120(13) 0.00041(6) -0.00014(8) 0.00115(6)
N51 0.020(2) 0.0122(18) 0.022(2) 0.0006(15) -0.0067(16) 0.0055(15)
C52 0.026(3) 0.017(2) 0.034(3) 0.005(2) 0.002(2) -0.003(2)
C53 0.030(3) 0.021(3) 0.044(3) -0.002(2) 0.002(2) -0.002(2)
C54 0.031(3) 0.018(3) 0.041(3) -0.001(2) -0.013(2) -0.007(2)
C55 0.028(3) 0.028(3) 0.027(3) -0.009(2) -0.008(2) 0.004(2)
C56 0.025(2) 0.013(2) 0.018(2) 0.0010(18) -0.0101(19) 0.0009(19)
C57 0.027(3) 0.017(2) 0.018(2) -0.0019(19) -0.0064(19) 0.007(2)
C58 0.026(2) 0.015(2) 0.010(2) 0.0003(17) 0.0006(17) 0.0054(19)
C59 0.033(3) 0.019(2) 0.015(2) -0.0002(19) 0.008(2) 0.006(2)
C60 0.035(3) 0.033(3) 0.023(3) 0.007(2) 0.005(2) 0.004(2)
C61 0.047(4) 0.041(4) 0.020(3) -0.003(2) 0.009(2) 0.013(3)
C62 0.036(3) 0.027(3) 0.023(3) -0.004(2) -0.004(2) 0.006(2)
O63 0.0232(17) 0.0152(16) 0.0143(15) -0.0019(12) 0.0054(13) -0.0045(13)
O64 0.0265(19) 0.039(2) 0.0257(19) 0.0012(17) -0.0031(15) -0.0058(17)
C65 0.024(2) 0.021(2) 0.019(2) -0.0026(19) 0.0032(19) -0.007(2)
C66 0.039(3) 0.055(3) 0.033(3) -0.010(3) 0.021(2) -0.017(3)
F67 0.037(4) 0.194(12) 0.018(3) -0.017(5) 0.005(3) 0.009(6)
F68 0.057(5) 0.070(5) 0.052(4) -0.006(4) 0.040(4) -0.023(4)
F69 0.056(5) 0.065(5) 0.071(5) -0.019(4) 0.029(4) 0.003(4)
F67' 0.097(9) 0.068(6) 0.051(6) 0.007(5) 0.062(6) -0.006(6)
F68' 0.031(5) 0.195(16) 0.044(6) -0.019(9) 0.014(4) -0.005(6)
F69' 0.066(6) 0.050(5) 0.017(5) -0.014(4) 0.010(4) 0.001(5)
C1A 0.070(9) 0.056(8) 0.086(10) 0.000 0.010(7) 0.000
Cl1A 0.0523(11) 0.0823(15) 0.0714(14) 0.0001(12) 0.0038(10) 0.0065(11)

loop_
_atom_type_symbol
_atom_type_description
_atom_type_scat_dispersion_real
_atom_type_scat_dispersion_imag
_atom_type_scat_source
C C 0.0181 0.0091 'International Tables Vol C Tables 4.2.6.8 and 6.1.1.4'
H H 0.0000 0.0000 'International Tables Vol C Tables 4.2.6.8 and 6.1.1.4'
N N 0.0311 0.0180 'International Tables Vol C Tables 4.2.6.8 and 6.1.1.4'
O O 0.0492 0.0322 'International Tables Vol C Tables 4.2.6.8 and 6.1.1.4'
F F 0.0727 0.0534 'International Tables Vol C Tables 4.2.6.8 and 6.1.1.4'
P P 0.2955 0.4335 'International Tables Vol C Tables 4.2.6.8 and 6.1.1.4'
Pt Pt -4.5932 6.9264 'International Tables Vol C Tables 4.2.6.8 and 6.1.1.4'
Cl Cl 0.3639 0.7018 'International Tables Vol C Tables 4.2.6.8 and 6.1.1.4'

loop_
_geom_angle_atom_site_label_1
_geom_angle_atom_site_label_2
_geom_angle_atom_site_label_3
_geom_angle
_geom_angle_site_symmetry_1
C16 Pt1 C13 90.0(2) .
C16 Pt1 N2 169.91(18) .
C13 Pt1 N2 80.1(2) .
C16 Pt1 P23 92.01(14) .
C13 Pt1 P23 177.70(17) .
N2 Pt1 P23 97.94(13) .
C3 N2 C15 118.4(5) .
C3 N2 Pt1 129.4(4) .
C15 N2 Pt1 112.2(4) .
N2 C3 C4 122.5(6) .
N2 C3 H3B 118.8 .
C4 C3 H3B 118.8 .
C5 C4 C3 119.7(7) .
C5 C4 H4B 120.1 .
C3 C4 H4B 120.1 .
C4 C5 C6 119.1(6) .
C4 C5 H5B 120.5 .
C6 C5 H5B 120.5 .
C5 C6 C15 118.1(6) .
C5 C6 C7 124.4(6) .
C15 C6 C7 117.5(7) .
C8 C7 C6 121.6(6) .
C8 C7 H7B 119.2 .
C6 C7 H7B 119.2 .
C7 C8 C9 121.2(6) .
C7 C8 H8B 119.4 .
C9 C8 H8B 119.4 .
C14 C9 C10 117.3(6) .
C14 C9 C8 119.8(7) .
C10 C9 C8 122.8(6) .
C11 C10 C9 120.9(6) .
C11 C10 H10C 119.5 .
C9 C10 H10C 119.5 .
C10 C11 C12 119.2(7) .
C10 C11 H11B 120.4 .
C12 C11 H11B 120.4 .
C13 C12 C11 122.9(7) .
C13 C12 H12A 118.6 .
C11 C12 H12A 118.6 .
C12 C13 C14 115.8(5) .
C12 C13 Pt1 130.6(5) .
C14 C13 Pt1 113.6(4) .
C9 C14 C13 123.9(6) .
C9 C14 C15 118.8(6) .
C13 C14 C15 117.4(5) .
N2 C15 C6 122.2(6) .
N2 C15 C14 116.7(5) .
C6 C15 C14 121.1(6) .
C22 C16 C17 116.8(5) .
C22 C16 Pt1 122.6(4) .
C17 C16 Pt1 120.2(4) .
C18 C17 C16 120.1(5) .
C18 C17 H17B 120.0 .
C16 C17 H17B 120.0 .
C19 C18 C17 122.0(6) .
C19 C18 H18B 119.0 .
C17 C18 H18B 119.0 .
C21 C19 C18 117.6(6) .
C21 C19 C20 121.2(7) .
C18 C19 C20 121.2(7) .
C19 C20 H20B 109.5 .
C19 C20 H20C 109.5 .
H20B C20 H20C 109.5 .
C19 C20 H20D 109.5 .
H20B C20 H20D 109.5 .
H20C C20 H20D 109.5 .
C19 C21 C22 121.7(6) .
C19 C21 H21B 119.1 .
C22 C21 H21B 119.1 .
C21 C22 C16 121.8(6) .
C21 C22 H22B 119.1 .
C16 C22 H22B 119.1 .
C30 P23 C24 110.2(2) .
C30 P23 C36 106.2(2) .
C24 P23 C36 106.1(2) .
C30 P23 Pt1 107.13(15) .
C24 P23 Pt1 111.83(16) .
C36 P23 Pt1 115.21(15) .
C25 C24 C29 120.0(5) .
C25 C24 P23 114.1(4) .
C29 C24 P23 125.9(4) .
C26 C25 C24 119.9(5) .
C26 C25 H25B 120.0 .
C24 C25 H25B 120.0 .
C25 C26 C27 119.9(6) .
C25 C26 H26B 120.1 .
C27 C26 H26B 120.1 .
C26 C27 C28 120.2(5) .
C26 C27 H27B 119.9 .
C28 C27 H27B 119.9 .
C29 C28 C27 120.0(5) .
C29 C28 H28A 120.0 .
C27 C28 H28A 120.0 .
C28 C29 C24 120.0(5) .
C28 C29 H29A 120.0 .
C24 C29 H29A 120.0 .
C31 C30 C35 118.9(5) .
C31 C30 P23 123.8(4) .
C35 C30 P23 116.5(4) .
C32 C31 C30 120.1(5) .
C32 C31 H31A 120.0 .
C30 C31 H31A 120.0 .
C31 C32 C33 120.1(5) .
C31 C32 H32B 120.0 .
C33 C32 H32B 120.0 .
C34 C33 C32 119.5(5) .
C34 C33 H33B 120.3 .
C32 C33 H33B 120.3 .
C33 C34 C35 120.9(5) .
C33 C34 H34A 119.5 .
C35 C34 H34A 119.5 .
C34 C35 C30 120.5(5) .
C34 C35 H35B 119.7 .
C30 C35 H35B 119.7 .
P37 C36 P23 125.0(3) .
P37 C36 H36B 117.5 .
P23 C36 H36B 117.5 .
C44 P37 C38 97.7(2) .
C44 P37 C36 109.9(2) .
C38 P37 C36 102.6(2) .
C44 P37 Pt50 111.97(16) .
C38 P37 Pt50 120.10(17) .
C36 P37 Pt50 113.16(16) .
C39 C38 C43 119.3(5) .
C39 C38 P37 122.1(4) .
C43 C38 P37 118.2(4) .
C40 C39 C38 119.6(5) .
C40 C39 H39B 120.2 .
C38 C39 H39B 120.2 .
C39 C40 C41 120.8(6) .
C39 C40 H40B 119.6 .
C41 C40 H40B 119.6 .
C40 C41 C42 120.0(5) .
C40 C41 H41B 120.0 .
C42 C41 H41B 120.0 .
C43 C42 C41 119.7(5) .
C43 C42 H42B 120.1 .
C41 C42 H42B 120.1 .
C42 C43 C38 120.6(5) .
C42 C43 H43A 119.7 .
C38 C43 H43A 119.7 .
C49 C44 C45 119.1(5) .
C49 C44 P37 116.4(4) .
C45 C44 P37 124.4(4) .
C46 C45 C44 119.6(5) .
C46 C45 H45B 120.2 .
C44 C45 H45B 120.2 .
C47 C46 C45 121.2(5) .
C47 C46 H46B 119.4 .
C45 C46 H46B 119.4 .
C46 C47 C48 120.3(5) .
C46 C47 H47B 119.8 .
C48 C47 H47B 119.8 .
C49 C48 C47 119.8(5) .
C49 C48 H48B 120.1 .
C47 C48 H48B 120.1 .
C48 C49 C44 120.0(5) .
C48 C49 H49B 120.0 .
C44 C49 H49B 120.0 .
C58 Pt50 N51 80.86(19) .
C58 Pt50 O63 172.02(17) .
N51 Pt50 O63 91.25(15) .
C58 Pt50 P37 98.81(15) .
N51 Pt50 P37 174.75(11) .
O63 Pt50 P37 88.94(9) .
C52 N51 C56 119.3(5) .
C52 N51 Pt50 124.9(4) .
C56 N51 Pt50 115.0(3) .
N51 C52 C53 122.0(6) .
N51 C52 H52A 119.0 .
C53 C52 H52A 119.0 .
C54 C53 C52 119.5(6) .
C54 C53 H53A 120.3 .
C52 C53 H53A 120.3 .
C53 C54 C55 118.9(5) .
C53 C54 H54D 120.6 .
C55 C54 H54D 120.6 .
C54 C55 C56 119.4(5) .
C54 C55 H55A 120.3 .
C56 C55 H55A 120.3 .
N51 C56 C55 120.9(5) .
N51 C56 C57 114.3(4) .
C55 C56 C57 124.6(5) .
C62 C57 C58 120.5(5) .
C62 C57 C56 123.3(5) .
C58 C57 C56 116.2(4) .
C59 C58 C57 117.4(4) .
C59 C58 Pt50 129.3(4) .
C57 C58 Pt50 113.3(4) .
C58 C59 C60 120.5(5) .
C58 C59 H59A 119.8 .
C60 C59 H59A 119.8 .
C61 C60 C59 120.7(6) .
C61 C60 H60A 119.6 .
C59 C60 H60A 119.6 .
C62 C61 C60 120.2(5) .
C62 C61 H61B 119.9 .
C60 C61 H61B 119.9 .
C61 C62 C57 120.6(5) .
C61 C62 H62A 119.7 .
C57 C62 H62A 119.7 .
C65 O63 Pt50 121.6(3) .
O64 C65 O63 130.6(5) .
O64 C65 C66 116.1(5) .
O63 C65 C66 113.3(4) .
F67 C66 F68 112.4(6) .
F68' C66 F69' 109.3(6) .
F68' C66 F67' 107.4(6) .
F69' C66 F67' 101.6(5) .
F67 C66 F69 106.4(5) .
F68 C66 F69 101.1(4) .
F67 C66 C65 118.5(5) .
F68' C66 C65 121.1(6) .
F68 C66 C65 109.0(4) .
F69' C66 C65 109.6(6) .
F67' C66 C65 105.9(5) .
F69 C66 C65 108.0(5) .
Cl1A C1A Cl1A 111.1(8) 2_556
Cl1A C1A H1A1 109.4 2_556
Cl1A C1A H1A1 109.4 .
Cl1A C1A H1A2 109.4 2_556
Cl1A C1A H1A2 109.4 .
H1A1 C1A H1A2 108.0 .

loop_
_geom_bond_atom_site_label_1
_geom_bond_atom_site_label_2
_geom_bond_distance
_geom_bond_site_symmetry_2
Pt1 C16 2.010(5) .
Pt1 C13 2.040(5) .
Pt1 N2 2.162(4) .
Pt1 P23 2.2943(11) .
N2 C3 1.332(8) .
N2 C15 1.361(7) .
C3 C4 1.384(8) .
C3 H3B 0.9500 .
C4 C5 1.378(10) .
C4 H4B 0.9500 .
C5 C6 1.394(11) .
C5 H5B 0.9500 .
C6 C15 1.400(8) .
C6 C7 1.448(10) .
C7 C8 1.341(13) .
C7 H7B 0.9500 .
C8 C9 1.425(10) .
C8 H8B 0.9500 .
C9 C14 1.395(8) .
C9 C10 1.420(11) .
C10 C11 1.377(12) .
C10 H10C 0.9500 .
C11 C12 1.418(8) .
C11 H11B 0.9500 .
C12 C13 1.380(9) .
C12 H12A 0.9500 .
C13 C14 1.419(9) .
C14 C15 1.443(9) .
C16 C22 1.401(7) .
C16 C17 1.404(8) .
C17 C18 1.392(8) .
C17 H17B 0.9500 .
C18 C19 1.388(10) .
C18 H18B 0.9500 .
C19 C21 1.366(11) .
C19 C20 1.548(9) .
C20 H20B 0.9800 .
C20 H20C 0.9800 .
C20 H20D 0.9800 .
C21 C22 1.375(9) .
C21 H21B 0.9500 .
C22 H22B 0.9500 .
P23 C30 1.820(5) .
P23 C24 1.828(5) .
P23 C36 1.855(5) .
C24 C25 1.392(7) .
C24 C29 1.403(7) .
C25 C26 1.390(8) .
C25 H25B 0.9500 .
C26 C27 1.391(9) .
C26 H26B 0.9500 .
C27 C28 1.395(9) .
C27 H27B 0.9500 .
C28 C29 1.379(7) .
C28 H28A 0.9500 .
C29 H29A 0.9500 .
C30 C31 1.401(7) .
C30 C35 1.406(7) .
C31 C32 1.392(8) .
C31 H31A 0.9500 .
C32 C33 1.411(9) .
C32 H32B 0.9500 .
C33 C34 1.376(9) .
C33 H33B 0.9500 .
C34 C35 1.379(8) .
C34 H34A 0.9500 .
C35 H35B 0.9500 .
C36 P37 1.832(5) .
C36 H36B 0.9500 .
P37 C44 1.824(5) .
P37 C38 1.831(5) .
P37 Pt50 2.2357(11) .
C38 C39 1.397(7) .
C38 C43 1.400(7) .
C39 C40 1.382(7) .
C39 H39B 0.9500 .
C40 C41 1.385(9) .
C40 H40B 0.9500 .
C41 C42 1.387(9) .
C41 H41B 0.9500 .
C42 C43 1.379(8) .
C42 H42B 0.9500 .
C43 H43A 0.9500 .
C44 C49 1.399(7) .
C44 C45 1.403(7) .
C45 C46 1.367(8) .
C45 H45B 0.9500 .
C46 C47 1.366(9) .
C46 H46B 0.9500 .
C47 C48 1.383(9) .
C47 H47B 0.9500 .
C48 C49 1.380(8) .
C48 H48B 0.9500 .
C49 H49B 0.9500 .
Pt50 C58 2.011(5) .
Pt50 N51 2.087(4) .
Pt50 O63 2.148(3) .
N51 C52 1.345(7) .
N51 C56 1.349(7) .
C52 C53 1.386(8) .
C52 H52A 0.9500 .
C53 C54 1.377(9) .
C53 H53A 0.9500 .
C54 C55 1.386(9) .
C54 H54D 0.9500 .
C55 C56 1.402(8) .
C55 H55A 0.9500 .
C56 C57 1.469(8) .
C57 C62 1.395(8) .
C57 C58 1.428(7) .
C58 C59 1.394(7) .
C59 C60 1.409(7) .
C59 H59A 0.9500 .
C60 C61 1.369(10) .
C60 H60A 0.9500 .
C61 C62 1.368(9) .
C61 H61B 0.9500 .
C62 H62A 0.9500 .
O63 C65 1.271(6) .
O64 C65 1.212(7) .
C65 C66 1.553(6) .
C66 F67 1.279(4) .
C66 F68' 1.282(4) .
C66 F68 1.305(4) .
C66 F69' 1.311(4) .
C66 F67' 1.326(4) .
C66 F69 1.333(4) .
C1A Cl1A 1.763(9) 2_556
C1A Cl1A 1.763(9) .
C1A H1A1 0.9900 .
C1A H1A2 0.9900 .

loop_
_geom_torsion_atom_site_label_1
_geom_torsion_atom_site_label_2
_geom_torsion_atom_site_label_3
_geom_torsion_atom_site_label_4
_geom_torsion
C15 N2 C3 C4 -0.1(10)
Pt1 N2 C3 C4 178.5(5)
N2 C3 C4 C5 -0.8(12)
C3 C4 C5 C6 1.8(12)
C4 C5 C6 C15 -1.7(10)
C4 C5 C6 C7 178.1(7)
C5 C6 C7 C8 178.5(7)
C15 C6 C7 C8 -1.6(10)
C6 C7 C8 C9 1.1(11)
C7 C8 C9 C14 0.1(10)
C7 C8 C9 C10 -179.0(7)
C14 C9 C10 C11 1.2(10)
C8 C9 C10 C11 -179.6(7)
C9 C10 C11 C12 -1.2(11)
C10 C11 C12 C13 -0.4(10)
C11 C12 C13 C14 1.8(9)
C11 C12 C13 Pt1 -179.3(5)
C10 C9 C14 C13 0.2(9)
C8 C9 C14 C13 -179.0(6)
C10 C9 C14 C15 178.5(6)
C8 C9 C14 C15 -0.7(9)
C12 C13 C14 C9 -1.7(8)
Pt1 C13 C14 C9 179.2(5)
C12 C13 C14 C15 -180.0(5)
Pt1 C13 C14 C15 0.9(6)
C3 N2 C15 C6 0.2(8)
Pt1 N2 C15 C6 -178.7(4)
C3 N2 C15 C14 -179.9(5)
Pt1 N2 C15 C14 1.2(6)
C5 C6 C15 N2 0.8(9)
C7 C6 C15 N2 -179.0(5)
C5 C6 C15 C14 -179.1(6)
C7 C6 C15 C14 1.0(9)
C9 C14 C15 N2 -179.8(5)
C13 C14 C15 N2 -1.4(7)
C9 C14 C15 C6 0.1(8)
C13 C14 C15 C6 178.5(5)
C22 C16 C17 C18 0.8(8)
Pt1 C16 C17 C18 -172.3(4)
C16 C17 C18 C19 0.2(9)
C17 C18 C19 C21 -1.4(10)
C17 C18 C19 C20 175.9(7)
C18 C19 C21 C22 1.6(10)
C20 C19 C21 C22 -175.7(7)
C19 C21 C22 C16 -0.5(10)
C17 C16 C22 C21 -0.7(8)
Pt1 C16 C22 C21 172.3(5)
C30 P23 C24 C25 -139.2(4)
C36 P23 C24 C25 106.3(4)
Pt1 P23 C24 C25 -20.1(5)
C30 P23 C24 C29 39.3(5)
C36 P23 C24 C29 -75.3(5)
Pt1 P23 C24 C29 158.3(4)
C29 C24 C25 C26 0.3(9)
P23 C24 C25 C26 178.8(6)
C24 C25 C26 C27 -1.3(11)
C25 C26 C27 C28 1.1(13)
C26 C27 C28 C29 -0.1(12)
C27 C28 C29 C24 -0.8(9)
C25 C24 C29 C28 0.7(8)
P23 C24 C29 C28 -177.6(4)
C24 P23 C30 C31 14.1(5)
C36 P23 C30 C31 128.6(4)
Pt1 P23 C30 C31 -107.8(4)
C24 P23 C30 C35 -175.6(3)
C36 P23 C30 C35 -61.1(4)
Pt1 P23 C30 C35 62.5(4)
C35 C30 C31 C32 -0.9(7)
P23 C30 C31 C32 169.2(4)
C30 C31 C32 C33 0.8(8)
C31 C32 C33 C34 0.3(8)
C32 C33 C34 C35 -1.2(8)
C33 C34 C35 C30 1.2(8)
C31 C30 C35 C34 -0.1(7)
P23 C30 C35 C34 -170.9(4)
C30 P23 C36 P37 -44.4(4)
C24 P23 C36 P37 72.8(4)
Pt1 P23 C36 P37 -162.9(2)
P23 C36 P37 C44 -84.6(3)
P23 C36 P37 C38 172.2(3)
P23 C36 P37 Pt50 41.3(3)
C44 P37 C38 C39 -86.1(4)
C36 P37 C38 C39 26.4(5)
Pt50 P37 C38 C39 152.9(4)
C44 P37 C38 C43 86.8(4)
C36 P37 C38 C43 -160.7(4)
Pt50 P37 C38 C43 -34.2(5)
C43 C38 C39 C40 -0.3(8)
P37 C38 C39 C40 172.5(4)
C38 C39 C40 C41 1.0(9)
C39 C40 C41 C42 -1.1(9)
C40 C41 C42 C43 0.5(9)
C41 C42 C43 C38 0.3(9)
C39 C38 C43 C42 -0.4(8)
P37 C38 C43 C42 -173.4(5)
C38 P37 C44 C49 -77.7(4)
C36 P37 C44 C49 175.8(4)
Pt50 P37 C44 C49 49.2(4)
C38 P37 C44 C45 97.8(5)
C36 P37 C44 C45 -8.7(5)
Pt50 P37 C44 C45 -135.3(4)
C49 C44 C45 C46 -0.8(8)
P37 C44 C45 C46 -176.2(4)
C44 C45 C46 C47 1.7(8)
C45 C46 C47 C48 -2.1(9)
C46 C47 C48 C49 1.7(9)
C47 C48 C49 C44 -0.8(8)
C45 C44 C49 C48 0.4(8)
P37 C44 C49 C48 176.1(4)
C56 N51 C52 C53 0.2(8)
Pt50 N51 C52 C53 170.0(4)
N51 C52 C53 C54 0.8(9)
C52 C53 C54 C55 -0.3(9)
C53 C54 C55 C56 -1.2(8)
C52 N51 C56 C55 -1.8(7)
Pt50 N51 C56 C55 -172.5(4)
C52 N51 C56 C57 174.3(4)
Pt50 N51 C56 C57 3.6(5)
C54 C55 C56 N51 2.3(8)
C54 C55 C56 C57 -173.4(5)
N51 C56 C57 C62 177.4(5)
C55 C56 C57 C62 -6.6(8)
N51 C56 C57 C58 -6.5(6)
C55 C56 C57 C58 169.5(5)
C62 C57 C58 C59 3.5(7)
C56 C57 C58 C59 -172.7(4)
C62 C57 C58 Pt50 -177.6(4)
C56 C57 C58 Pt50 6.2(5)
C57 C58 C59 C60 -1.4(7)
Pt50 C58 C59 C60 179.8(4)
C58 C59 C60 C61 -1.6(9)
C59 C60 C61 C62 2.6(9)
C60 C61 C62 C57 -0.5(9)
C58 C57 C62 C61 -2.6(8)
C56 C57 C62 C61 173.3(5)
Pt50 O63 C65 O64 -1.4(8)
Pt50 O63 C65 C66 178.8(3)
O64 C65 C66 F67 164.7(7)
O63 C65 C66 F67 -15.4(8)
O64 C65 C66 F68' -5.2(10)
O63 C65 C66 F68' 174.6(9)
O64 C65 C66 F68 -65.2(7)
O63 C65 C66 F68 114.7(6)
O64 C65 C66 F69' 123.5(7)
O63 C65 C66 F69' -56.7(7)
O64 C65 C66 F67' -127.6(7)
O63 C65 C66 F67' 52.2(8)
O64 C65 C66 F69 43.9(7)
O63 C65 C66 F69 -136.3(5)
